data_2227223
loop_
_publ_author_name
'Keng, Thy Chun'
'Lo, Kong Mun'
'Ng, Seik Weng'

_publ_section_title
;
 <i>catena</i>-Poly[[tribenzyltin(IV)]-\m-2-(piperidin-1-ylcarbothioylsulfanyl)acetato-\k^2^<i>O</i>:<i>O</i>']
;
_journal_coeditor_code BT5336
_journal_issue 10
_journal_name_full 'Acta Crystallographica Section E'
_journal_page_first m1222
_journal_paper_doi 10.1107/S1600536810035221
_journal_volume 66
_journal_year 2010
_chemical_formula_iupac '[Sn (C7 H7)3 (C8 H12 N O2 S2)]'
_chemical_formula_moiety 'C29 H33 N O2 S2 Sn'
_chemical_formula_sum 'C29 H33 N O2 S2 Sn'
_chemical_formula_weight 610.37
_chemical_name_systematic
;
<i>catena</i>-Poly[[tribenzyltin(IV)]-\m-2-(piperidin-1-\
ylcarbothioylsulfanyl)acetato-\k^2^<i>O</i>:<i>O'</i>]
;
_space_group_IT_number 1
_symmetry_cell_setting triclinic
_symmetry_space_group_name_Hall 'P 1'
_symmetry_space_group_name_H-M 'P 1'
_atom_sites_solution_hydrogens geom
_atom_sites_solution_primary direct
_atom_sites_solution_secondary difmap
_audit_creation_method SHELXL-97
_cell_angle_alpha 79.4940(10)
_cell_angle_beta 81.8900(10)
_cell_angle_gamma 75.2940(10)
_cell_formula_units_Z 2
_cell_length_a 10.7500(7)
_cell_length_b 11.3594(7)
_cell_length_c 12.5494(8)
_cell_measurement_reflns_used 6011
_cell_measurement_temperature 293(2)
_cell_measurement_theta_max 24.8
_cell_measurement_theta_min 2.3
_cell_volume 1450.15(16)
_computing_cell_refinement 'SAINT (Bruker, 2009)'
_computing_data_collection 'APEX2 (Bruker, 2009)'
_computing_data_reduction 'SAINT (Bruker, 2009)'
_computing_molecular_graphics 'X-SEED (Barbour, 2001)'
_computing_publication_material 'pubCIF (Westrip, 2010)'
_computing_structure_refinement 'SHELXL97 (Sheldrick, 2008)'
_computing_structure_solution 'SHELXS97 (Sheldrick, 2008)'
_diffrn_ambient_temperature 293(2)
_diffrn_measured_fraction_theta_full 0.994
_diffrn_measured_fraction_theta_max 0.994
_diffrn_measurement_device_type 'Bruker SMART APEX'
_diffrn_measurement_method '\w scans'
_diffrn_radiation_monochromator graphite
_diffrn_radiation_source 'fine-focus sealed tube'
_diffrn_radiation_type MoK\a
_diffrn_radiation_wavelength 0.71073
_diffrn_reflns_av_R_equivalents 0.0200
_diffrn_reflns_av_sigmaI/netI 0.0489
_diffrn_reflns_limit_h_max 13
_diffrn_reflns_limit_h_min -13
_diffrn_reflns_limit_k_max 13
_diffrn_reflns_limit_k_min -14
_diffrn_reflns_limit_l_max 15
_diffrn_reflns_limit_l_min -16
_diffrn_reflns_number 13931
_diffrn_reflns_theta_full 27.49
_diffrn_reflns_theta_max 27.49
_diffrn_reflns_theta_min 1.88
_diffrn_standards_decay_% 0
_diffrn_standards_interval_count 0
_diffrn_standards_interval_time 0
_diffrn_standards_number 0
_exptl_absorpt_coefficient_mu 1.050
_exptl_absorpt_correction_T_max 0.9023
_exptl_absorpt_correction_T_min 0.7436
_exptl_absorpt_correction_type multi-scan
_exptl_absorpt_process_details '(SADABS; Sheldrick, 1996)'
_exptl_crystal_colour Yellow
_exptl_crystal_density_diffrn 1.398
_exptl_crystal_density_method 'not measured'
_exptl_crystal_description Wedge
_exptl_crystal_F_000 624
_exptl_crystal_size_max 0.30
_exptl_crystal_size_mid 0.20
_exptl_crystal_size_min 0.10
_refine_diff_density_max 0.749
_refine_diff_density_min -0.406
_refine_ls_abs_structure_details 'Flack (1983), 4513 Friedel pairs'
_refine_ls_abs_structure_Flack -0.01(2)
_refine_ls_extinction_method none
_refine_ls_goodness_of_fit_ref 1.028
_refine_ls_hydrogen_treatment constr
_refine_ls_matrix_type full
_refine_ls_number_parameters 559
_refine_ls_number_reflns 11121
_refine_ls_number_restraints 89
_refine_ls_restrained_S_all 1.046
_refine_ls_R_factor_all 0.0461
_refine_ls_R_factor_gt 0.0345
_refine_ls_shift/su_max 0.001
_refine_ls_shift/su_mean 0.001
_refine_ls_structure_factor_coef Fsqd
_refine_ls_weighting_details 'calc w=1/[\s^2^(Fo^2^)+(0.0488P)^2^+] where P=(Fo^2^+2Fc^2^)/3'
_refine_ls_weighting_scheme calc
_refine_ls_wR_factor_gt 0.0861
_refine_ls_wR_factor_ref 0.0951
_reflns_number_gt 9448
_reflns_number_total 11121
_reflns_threshold_expression I>2\s(I)
_cod_data_source_file bt5336.cif
_cod_data_source_block I
_cod_database_code 2227223
_cod_database_fobs_code 2227223

loop_
_symmetry_equiv_pos_as_xyz
'x, y, z'

loop_
_atom_site_type_symbol
_atom_site_label
_atom_site_fract_x
_atom_site_fract_y
_atom_site_fract_z
_atom_site_U_iso_or_equiv
_atom_site_adp_type
_atom_site_calc_flag
_atom_site_refinement_flags
_atom_site_occupancy
_atom_site_disorder_assembly
_atom_site_disorder_group
Sn Sn1 0.49998(2) 0.49997(2) 1.00002(2) 0.04882(10) Uani d . 1 . .
Sn Sn2 -0.01462(2) 0.60583(2) 0.92111(2) 0.04867(10) Uani d . 1 . .
S S1 0.21418(18) 0.20712(15) 1.19010(12) 0.0717(4) Uani d . 1 . .
S S2 0.1212(3) 0.4148(2) 1.31804(19) 0.1085(7) Uani d . 1 . .
S S3 -0.39487(16) 0.89805(15) 0.73173(13) 0.0716(4) Uani d . 1 . .
S S4 -0.3672(4) 0.7164(3) 0.5797(3) 0.1691(17) Uani d . 1 . .
O O1 0.3468(3) 0.3924(4) 1.0643(3) 0.0622(9) Uani d . 1 . .
O O2 0.1838(3) 0.5164(4) 0.9783(3) 0.0584(9) Uani d . 1 . .
O O3 -0.2056(3) 0.7115(3) 0.8561(3) 0.0627(9) Uani d . 1 . .
O O4 -0.3317(3) 0.5915(4) 0.9437(3) 0.0560(9) Uani d . 1 . .
N N1 0.2493(5) 0.1888(5) 1.3937(4) 0.0744(13) Uani d D 1 . .
N N2 -0.3464(10) 0.9487(7) 0.5250(5) 0.134(4) Uani d D 1 . .
C C1 0.6270(5) 0.3575(5) 1.0974(5) 0.0630(14) Uani d . 1 . .
H H1A 0.6022 0.2803 1.1012 0.076 Uiso calc R 1 . .
H H1B 0.7144 0.3480 1.0619 0.076 Uiso calc R 1 . .
C C2 0.6259(4) 0.3822(4) 1.2114(3) 0.0600(13) Uani d G 1 . .
C C3 0.7312(4) 0.4127(5) 1.2428(4) 0.089(2) Uani d G 1 . .
H H3 0.8039 0.4166 1.1936 0.106 Uiso calc R 1 . .
C C4 0.7280(6) 0.4374(5) 1.3478(5) 0.136(4) Uani d G 1 . .
H H4 0.7984 0.4578 1.3688 0.163 Uiso calc R 1 . .
C C5 0.6194(7) 0.4316(5) 1.4213(3) 0.123(3) Uani d G 1 . .
H H5 0.6172 0.4481 1.4916 0.147 Uiso calc R 1 . .
C C6 0.5141(5) 0.4011(5) 1.3899(3) 0.109(3) Uani d G 1 . .
H H6 0.4414 0.3972 1.4391 0.131 Uiso calc R 1 . .
C C7 0.5173(3) 0.3764(5) 1.2850(4) 0.0745(17) Uani d G 1 . .
H H7 0.4469 0.3560 1.2639 0.089 Uiso calc R 1 . .
C C8 0.3774(5) 0.6484(5) 1.0777(5) 0.0651(14) Uani d . 1 . .
H H8A 0.3061 0.6859 1.0338 0.078 Uiso calc R 1 . .
H H8B 0.3411 0.6123 1.1474 0.078 Uiso calc R 1 . .
C C9 0.4324(4) 0.7496(3) 1.0979(4) 0.0598(17) Uani d G 1 . .
C C10 0.5249(4) 0.7246(3) 1.1711(4) 0.0809(18) Uani d G 1 . .
H H10 0.5523 0.6450 1.2075 0.097 Uiso calc R 1 . .
C C11 0.5763(4) 0.8186(5) 1.1901(4) 0.107(3) Uani d G 1 . .
H H11 0.6381 0.8019 1.2391 0.129 Uiso calc R 1 . .
C C12 0.5353(5) 0.9376(4) 1.1359(5) 0.106(3) Uani d G 1 . .
H H12 0.5698 1.0005 1.1486 0.128 Uiso calc R 1 . .
C C13 0.4429(5) 0.9626(3) 1.0626(4) 0.093(2) Uani d G 1 . .
H H13 0.4155 1.0423 1.0263 0.112 Uiso calc R 1 . .
C C14 0.3915(4) 0.8687(4) 1.0436(3) 0.0708(18) Uani d G 1 . .
H H14 0.3296 0.8854 0.9946 0.085 Uiso calc R 1 . .
C C15 0.4934(5) 0.4621(5) 0.8392(5) 0.0613(13) Uani d . 1 . .
H H15A 0.4104 0.4456 0.8342 0.074 Uiso calc R 1 . .
H H15B 0.5030 0.5335 0.7859 0.074 Uiso calc R 1 . .
C C16 0.5989(3) 0.3537(4) 0.8154(3) 0.0635(15) Uani d G 1 . .
C C17 0.5921(5) 0.2361(4) 0.8673(4) 0.078(2) Uani d G 1 . .
H H17 0.5208 0.2248 0.9160 0.093 Uiso calc R 1 . .
C C18 0.6917(7) 0.1354(3) 0.8465(5) 0.118(3) Uani d G 1 . .
H H18 0.6872 0.0568 0.8813 0.142 Uiso calc R 1 . .
C C19 0.7982(5) 0.1523(5) 0.7738(5) 0.129(4) Uani d G 1 . .
H H19 0.8649 0.0849 0.7599 0.155 Uiso calc R 1 . .
C C20 0.8050(4) 0.2698(7) 0.7219(4) 0.128(4) Uani d G 1 . .
H H20 0.8762 0.2811 0.6732 0.153 Uiso calc R 1 . .
C C21 0.7053(4) 0.3705(5) 0.7427(3) 0.0796(18) Uani d G 1 . .
H H21 0.7099 0.4492 0.7079 0.096 Uiso calc R 1 . .
C C22 0.0666(6) 0.7431(5) 0.8139(5) 0.0632(14) Uani d . 1 . .
H H22A 0.0015 0.8201 0.8073 0.076 Uiso calc R 1 . .
H H22B 0.1378 0.7559 0.8465 0.076 Uiso calc R 1 . .
C C23 0.1147(3) 0.7116(4) 0.7022(3) 0.0615(13) Uani d G 1 . .
C C24 0.2466(3) 0.6838(4) 0.6700(4) 0.0773(17) Uani d G 1 . .
H H24 0.3047 0.6898 0.7160 0.093 Uiso calc R 1 . .
C C25 0.2918(4) 0.6470(5) 0.5690(4) 0.108(3) Uani d G 1 . .
H H25 0.3801 0.6284 0.5475 0.129 Uiso calc R 1 . .
C C26 0.2050(6) 0.6381(5) 0.5003(3) 0.120(3) Uani d G 1 . .
H H26 0.2353 0.6135 0.4327 0.144 Uiso calc R 1 . .
C C27 0.0731(6) 0.6659(6) 0.5325(4) 0.110(3) Uani d G 1 . .
H H27 0.0151 0.6599 0.4865 0.132 Uiso calc R 1 . .
C C28 0.0279(3) 0.7027(5) 0.6335(4) 0.087(2) Uani d G 1 . .
H H28 -0.0603 0.7213 0.6550 0.104 Uiso calc R 1 . .
C C29 -0.0347(5) 0.4565(5) 0.8470(5) 0.0593(13) Uani d . 1 . .
H H29A -0.1040 0.4237 0.8901 0.071 Uiso calc R 1 . .
H H29B -0.0643 0.4919 0.7760 0.071 Uiso calc R 1 . .
C C30 0.0768(3) 0.3491(3) 0.8305(3) 0.0507(14) Uani d G 1 . .
C C31 0.0646(4) 0.2318(4) 0.8786(3) 0.0695(18) Uani d G 1 . .
H H31 -0.0126 0.2207 0.9182 0.083 Uiso calc R 1 . .
C C32 0.1677(5) 0.1309(3) 0.8674(4) 0.089(2) Uani d G 1 . .
H H32 0.1596 0.0523 0.8996 0.107 Uiso calc R 1 . .
C C33 0.2831(4) 0.1474(4) 0.8082(4) 0.095(2) Uani d G 1 . .
H H33 0.3521 0.0799 0.8007 0.114 Uiso calc R 1 . .
C C34 0.2952(3) 0.2648(4) 0.7601(3) 0.0807(19) Uani d G 1 . .
H H34 0.3724 0.2758 0.7205 0.097 Uiso calc R 1 . .
C C35 0.1921(4) 0.3656(3) 0.7713(3) 0.0643(14) Uani d G 1 . .
H H35 0.2002 0.4442 0.7392 0.077 Uiso calc R 1 . .
C C36 -0.0906(6) 0.6499(5) 1.0801(5) 0.0614(13) Uani d . 1 . .
H H36A -0.1839 0.6630 1.0875 0.074 Uiso calc R 1 . .
H H36B -0.0568 0.5812 1.1347 0.074 Uiso calc R 1 . .
C C37 -0.0549(4) 0.7638(3) 1.0994(3) 0.0590(14) Uani d G 1 . .
C C38 -0.1172(4) 0.8787(4) 1.0485(3) 0.079(2) Uani d G 1 . .
H H38 -0.1827 0.8853 1.0052 0.095 Uiso calc R 1 . .
C C39 -0.0815(5) 0.9838(3) 1.0626(4) 0.092(2) Uani d G 1 . .
H H39 -0.1232 1.0607 1.0286 0.110 Uiso calc R 1 . .
C C40 0.0164(5) 0.9740(4) 1.1274(4) 0.100(3) Uani d G 1 . .
H H40 0.0403 1.0443 1.1368 0.120 Uiso calc R 1 . .
C C41 0.0787(4) 0.8591(5) 1.1783(4) 0.097(3) Uani d G 1 . .
H H41 0.1442 0.8525 1.2217 0.116 Uiso calc R 1 . .
C C42 0.0430(3) 0.7540(4) 1.1642(3) 0.0714(16) Uani d G 1 . .
H H42 0.0846 0.6771 1.1982 0.086 Uiso calc R 1 . .
C C43 0.2326(5) 0.4219(5) 1.0437(4) 0.0537(12) Uani d . 1 . .
C C44 0.1470(6) 0.3360(7) 1.0941(5) 0.0790(19) Uani d . 1 . .
H H44A 0.1204 0.3053 1.0359 0.095 Uiso calc R 1 . .
H H44B 0.0697 0.3836 1.1301 0.095 Uiso calc R 1 . .
C C45 0.1957(6) 0.2699(5) 1.3110(4) 0.0643(14) Uani d DU 1 . .
C C46 0.3030(8) 0.0580(7) 1.3936(6) 0.114(3) Uani d DU 1 . .
H H46A 0.3822 0.0314 1.4291 0.136 Uiso calc R 1 . .
H H46B 0.3222 0.0401 1.3196 0.136 Uiso calc R 1 . .
C C47 0.2029(11) -0.0070(9) 1.4547(8) 0.159(4) Uani d DU 1 . .
H H47A 0.1210 0.0250 1.4236 0.190 Uiso calc R 1 . .
H H47B 0.2302 -0.0947 1.4522 0.190 Uiso calc R 1 . .
C C48 0.1908(11) 0.0177(7) 1.5682(6) 0.157(5) Uani d DU 1 . .
H H48A 0.1386 -0.0326 1.6158 0.188 Uiso calc R 1 . .
H H48B 0.2753 -0.0010 1.5945 0.188 Uiso calc R 1 . .
C C49 0.1281(6) 0.1499(7) 1.5662(6) 0.106(3) Uani d DU 1 . .
H H49A 0.1060 0.1693 1.6397 0.128 Uiso calc R 1 . .
H H49B 0.0499 0.1715 1.5296 0.128 Uiso calc R 1 . .
C C50 0.2245(7) 0.2179(7) 1.5054(5) 0.094(2) Uani d DU 1 . .
H H50A 0.1911 0.3058 1.5043 0.113 Uiso calc R 1 . .
H H50B 0.3040 0.1929 1.5404 0.113 Uiso calc R 1 . .
C C51 -0.3112(4) 0.6835(5) 0.8757(4) 0.0492(11) Uani d . 1 . .
C C52 -0.4235(5) 0.7622(6) 0.8183(5) 0.0753(17) Uani d . 1 . .
H H52A -0.4947 0.7864 0.8726 0.090 Uiso calc R 1 . .
H H52B -0.4506 0.7126 0.7747 0.090 Uiso calc R 1 . .
C C53 -0.3661(9) 0.8566(8) 0.6014(5) 0.104(3) Uani d D 1 . .
C C54 -0.3379(7) 1.0693(8) 0.5407(7) 0.099(3) Uani d DU 1 . .
H H54A -0.3553 1.0779 0.6172 0.119 Uiso calc R 1 . .
H H54B -0.3995 1.1332 0.5002 0.119 Uiso calc R 1 . .
C C55 -0.2030(8) 1.0779(11) 0.4995(7) 0.138(4) Uani d DU 1 . .
H H55A -0.1412 1.0080 0.5332 0.166 Uiso calc R 1 . .
H H55B -0.1864 1.1530 0.5147 0.166 Uiso calc R 1 . .
C C56 -0.1936(11) 1.0785(10) 0.3797(7) 0.165(5) Uani d DU 1 . .
H H56A -0.1136 1.0983 0.3444 0.198 Uiso calc R 1 . .
H H56B -0.2656 1.1384 0.3480 0.198 Uiso calc R 1 . .
C C57 -0.1970(9) 0.9511(10) 0.3672(8) 0.154(4) Uani d DU 1 . .
H H57A -0.1784 0.9396 0.2913 0.185 Uiso calc R 1 . .
H H57B -0.1344 0.8903 0.4093 0.185 Uiso calc R 1 . .
C C58 -0.3305(10) 0.9407(11) 0.4087(7) 0.154(4) Uani d DU 1 . .
H H58A -0.3928 1.0068 0.3709 0.184 Uiso calc R 1 . .
H H58B -0.3438 0.8627 0.3975 0.184 Uiso calc R 1 . .

loop_
_atom_site_aniso_label
_atom_site_aniso_U_11
_atom_site_aniso_U_22
_atom_site_aniso_U_33
_atom_site_aniso_U_12
_atom_site_aniso_U_13
_atom_site_aniso_U_23
Sn1 0.04022(18) 0.0499(2) 0.0563(2) -0.01081(16) -0.00841(15) -0.00493(17)
Sn2 0.0437(2) 0.0493(2) 0.0570(2) -0.01849(17) -0.00312(16) -0.00898(17)
S1 0.1022(11) 0.0663(9) 0.0563(8) -0.0390(8) -0.0048(7) -0.0097(7)
S2 0.150(2) 0.0718(12) 0.1005(15) -0.0089(12) -0.0197(13) -0.0243(10)
S3 0.0854(10) 0.0612(9) 0.0606(9) -0.0079(7) -0.0045(7) -0.0051(7)
S4 0.245(4) 0.163(3) 0.154(3) -0.148(3) 0.064(3) -0.089(2)
O1 0.0495(19) 0.067(2) 0.071(2) -0.0237(17) -0.0126(17) 0.0073(18)
O2 0.0448(17) 0.068(2) 0.065(2) -0.0227(16) -0.0094(15) -0.0014(19)
O3 0.0461(19) 0.060(2) 0.082(3) -0.0172(17) -0.0094(17) -0.0016(18)
O4 0.0423(17) 0.066(2) 0.062(2) -0.0166(15) -0.0087(15) -0.0063(18)
N1 0.080(3) 0.083(4) 0.057(3) -0.020(3) -0.007(2) -0.003(3)
N2 0.227(10) 0.157(8) 0.060(4) -0.126(8) 0.020(5) -0.032(4)
C1 0.048(3) 0.061(3) 0.073(4) -0.006(2) -0.012(2) 0.001(3)
C2 0.054(3) 0.053(3) 0.073(4) -0.012(2) -0.017(2) -0.001(2)
C3 0.088(4) 0.080(4) 0.107(5) -0.031(4) -0.047(4) 0.009(4)
C4 0.163(10) 0.119(8) 0.157(10) -0.075(7) -0.099(8) 0.026(7)
C5 0.183(10) 0.089(6) 0.105(7) -0.018(6) -0.073(7) -0.010(5)
C6 0.113(6) 0.115(7) 0.080(5) -0.002(5) -0.009(5) 0.001(5)
C7 0.076(4) 0.071(4) 0.075(4) -0.018(3) -0.019(3) 0.005(3)
C8 0.043(2) 0.067(4) 0.083(4) -0.007(2) 0.000(2) -0.019(3)
C9 0.045(3) 0.069(4) 0.063(4) -0.007(3) 0.005(2) -0.020(3)
C10 0.090(4) 0.065(4) 0.086(4) 0.002(3) -0.030(4) -0.021(3)
C11 0.094(5) 0.114(6) 0.125(7) 0.006(5) -0.039(5) -0.071(6)
C12 0.107(6) 0.082(5) 0.145(8) -0.032(5) 0.010(5) -0.060(5)
C13 0.100(5) 0.063(4) 0.115(6) -0.015(4) -0.009(4) -0.017(4)
C14 0.074(4) 0.056(4) 0.080(5) -0.003(3) -0.013(3) -0.019(4)
C15 0.059(3) 0.063(3) 0.067(3) -0.019(3) -0.019(3) -0.008(3)
C16 0.065(3) 0.069(4) 0.068(4) -0.019(3) -0.024(3) -0.020(3)
C17 0.087(5) 0.065(5) 0.092(6) -0.028(4) -0.030(4) -0.010(4)
C18 0.148(8) 0.075(5) 0.138(8) 0.014(5) -0.072(7) -0.047(5)
C19 0.129(8) 0.115(7) 0.149(9) 0.037(6) -0.070(7) -0.084(7)
C20 0.069(4) 0.201(12) 0.130(7) -0.010(6) -0.003(4) -0.105(8)
C21 0.073(4) 0.101(5) 0.078(4) -0.025(4) -0.007(3) -0.040(4)
C22 0.057(3) 0.061(3) 0.074(4) -0.023(3) -0.003(3) -0.005(3)
C23 0.053(3) 0.058(3) 0.071(4) -0.018(2) -0.004(2) 0.001(3)
C24 0.058(3) 0.073(4) 0.092(5) -0.021(3) 0.007(3) 0.005(3)
C25 0.089(5) 0.095(6) 0.117(7) -0.012(4) 0.036(5) -0.009(5)
C26 0.138(8) 0.127(7) 0.081(6) -0.025(6) 0.028(5) -0.014(5)
C27 0.143(8) 0.133(8) 0.062(5) -0.048(6) -0.016(5) -0.009(5)
C28 0.071(4) 0.103(6) 0.080(5) -0.019(4) -0.013(3) 0.006(4)
C29 0.054(3) 0.056(3) 0.077(4) -0.018(2) -0.015(2) -0.019(3)
C30 0.054(3) 0.049(3) 0.055(3) -0.014(2) -0.016(2) -0.012(3)
C31 0.080(4) 0.064(5) 0.064(4) -0.017(3) -0.014(3) 0.000(3)
C32 0.114(6) 0.068(4) 0.081(5) -0.003(4) -0.030(4) -0.011(3)
C33 0.091(5) 0.087(5) 0.095(5) 0.028(4) -0.037(4) -0.033(4)
C34 0.063(4) 0.108(6) 0.082(4) -0.021(3) -0.011(3) -0.042(4)
C35 0.055(3) 0.075(4) 0.071(4) -0.021(3) -0.005(2) -0.027(3)
C36 0.058(3) 0.068(4) 0.064(3) -0.026(3) 0.001(2) -0.015(3)
C37 0.061(3) 0.066(4) 0.055(3) -0.027(3) 0.011(3) -0.018(3)
C38 0.099(6) 0.070(5) 0.072(5) -0.023(5) -0.011(4) -0.015(4)
C39 0.128(6) 0.077(5) 0.083(5) -0.053(4) -0.001(4) -0.012(4)
C40 0.116(6) 0.096(6) 0.110(6) -0.066(5) 0.030(5) -0.048(5)
C41 0.065(4) 0.143(8) 0.106(6) -0.042(4) 0.005(4) -0.066(6)
C42 0.054(3) 0.088(4) 0.078(4) -0.015(3) -0.004(3) -0.031(3)
C43 0.051(2) 0.071(3) 0.049(3) -0.029(2) -0.006(2) -0.012(2)
C44 0.080(4) 0.112(5) 0.063(4) -0.060(4) -0.024(3) 0.004(3)
C45 0.077(3) 0.069(3) 0.054(3) -0.032(3) -0.006(2) -0.006(3)
C46 0.111(5) 0.111(6) 0.102(6) 0.011(5) -0.027(4) -0.012(5)
C47 0.197(9) 0.123(7) 0.159(8) -0.056(7) -0.004(7) -0.014(6)
C48 0.176(8) 0.167(9) 0.119(7) -0.054(7) -0.005(6) 0.012(6)
C49 0.085(4) 0.153(7) 0.079(4) -0.032(5) 0.004(4) -0.016(5)
C50 0.102(5) 0.117(5) 0.066(4) -0.031(4) -0.019(3) -0.009(4)
C51 0.042(2) 0.052(3) 0.054(3) -0.007(2) -0.0028(19) -0.014(2)
C52 0.052(3) 0.087(4) 0.075(4) -0.013(3) -0.005(3) 0.014(3)
C53 0.134(6) 0.140(7) 0.069(4) -0.093(6) 0.023(4) -0.036(5)
C54 0.102(5) 0.098(5) 0.083(5) -0.001(4) 0.001(4) -0.013(4)
C55 0.150(7) 0.147(7) 0.138(7) -0.061(6) 0.006(6) -0.054(6)
C56 0.180(9) 0.156(9) 0.144(8) -0.046(7) 0.030(7) -0.009(7)
C57 0.163(8) 0.177(8) 0.113(6) -0.029(7) 0.034(6) -0.051(6)
C58 0.169(8) 0.196(9) 0.121(7) -0.075(7) -0.009(6) -0.048(6)

loop_
_atom_type_symbol
_atom_type_description
_atom_type_scat_dispersion_real
_atom_type_scat_dispersion_imag
_atom_type_scat_source
C C 0.0033 0.0016 'International Tables Vol C Tables 4.2.6.8 and 6.1.1.4'
H H 0.0000 0.0000 'International Tables Vol C Tables 4.2.6.8 and 6.1.1.4'
N N 0.0061 0.0033 'International Tables Vol C Tables 4.2.6.8 and 6.1.1.4'
O O 0.0106 0.0060 'International Tables Vol C Tables 4.2.6.8 and 6.1.1.4'
S S 0.1246 0.1234 'International Tables Vol C Tables 4.2.6.8 and 6.1.1.4'
Sn Sn -0.6537 1.4246 'International Tables Vol C Tables 4.2.6.8 and 6.1.1.4'

loop_
_geom_angle_atom_site_label_1
_geom_angle_atom_site_label_2
_geom_angle_atom_site_label_3
_geom_angle_site_symmetry_1
_geom_angle_site_symmetry_3
_geom_angle
_geom_angle_publ_flag
C1 Sn1 C15 . . 114.1(2) ?
C1 Sn1 C8 . . 117.9(2) ?
C15 Sn1 C8 . . 127.4(2) ?
C1 Sn1 O1 . . 86.11(19) ?
C15 Sn1 O1 . . 89.25(19) ?
C8 Sn1 O1 . . 87.04(18) ?
C1 Sn1 O4 . 1_655 88.16(19) ?
C15 Sn1 O4 . 1_655 92.35(18) ?
C8 Sn1 O4 . 1_655 96.38(18) ?
O1 Sn1 O4 . 1_655 174.20(10) yes
C36 Sn2 C22 . . 115.6(2) ?
C36 Sn2 C29 . . 128.4(2) ?
C22 Sn2 C29 . . 115.3(2) ?
C36 Sn2 O2 . . 91.43(19) ?
C22 Sn2 O2 . . 89.20(19) ?
C29 Sn2 O2 . . 97.31(17) ?
C36 Sn2 O3 . . 89.8(2) ?
C22 Sn2 O3 . . 85.38(19) ?
C29 Sn2 O3 . . 86.15(17) ?
O2 Sn2 O3 . . 174.40(10) yes
C45 S1 C44 . . 103.2(3) ?
C53 S3 C52 . . 103.8(4) ?
C43 O1 Sn1 . . 126.5(3) ?
C43 O2 Sn2 . . 136.4(3) ?
C51 O3 Sn2 . . 127.9(3) ?
C51 O4 Sn1 . 1_455 136.4(3) ?
C45 N1 C46 . . 126.1(6) ?
C45 N1 C50 . . 120.7(6) ?
C46 N1 C50 . . 110.9(5) ?
C53 N2 C54 . . 127.1(6) ?
C53 N2 C58 . . 122.9(7) ?
C54 N2 C58 . . 110.0(7) ?
C2 C1 Sn1 . . 113.6(3) ?
C2 C1 H1A . . 108.8 ?
Sn1 C1 H1A . . 108.8 ?
C2 C1 H1B . . 108.8 ?
Sn1 C1 H1B . . 108.8 ?
H1A C1 H1B . . 107.7 ?
C3 C2 C7 . . 120.0 ?
C3 C2 C1 . . 120.6(4) ?
C7 C2 C1 . . 119.4(4) ?
C2 C3 C4 . . 120.0 ?
C2 C3 H3 . . 120.0 ?
C4 C3 H3 . . 120.0 ?
C3 C4 C5 . . 120.0 ?
C3 C4 H4 . . 120.0 ?
C5 C4 H4 . . 120.0 ?
C6 C5 C4 . . 120.0 ?
C6 C5 H5 . . 120.0 ?
C4 C5 H5 . . 120.0 ?
C5 C6 C7 . . 120.0 ?
C5 C6 H6 . . 120.0 ?
C7 C6 H6 . . 120.0 ?
C6 C7 C2 . . 120.0 ?
C6 C7 H7 . . 120.0 ?
C2 C7 H7 . . 120.0 ?
C9 C8 Sn1 . . 119.7(3) ?
C9 C8 H8A . . 107.4 ?
Sn1 C8 H8A . . 107.4 ?
C9 C8 H8B . . 107.4 ?
Sn1 C8 H8B . . 107.4 ?
H8A C8 H8B . . 106.9 ?
C10 C9 C14 . . 120.0 ?
C10 C9 C8 . . 119.8(4) ?
C14 C9 C8 . . 120.2(4) ?
C11 C10 C9 . . 120.0 ?
C11 C10 H10 . . 120.0 ?
C9 C10 H10 . . 120.0 ?
C10 C11 C12 . . 120.0 ?
C10 C11 H11 . . 120.0 ?
C12 C11 H11 . . 120.0 ?
C13 C12 C11 . . 120.0 ?
C13 C12 H12 . . 120.0 ?
C11 C12 H12 . . 120.0 ?
C14 C13 C12 . . 120.0 ?
C14 C13 H13 . . 120.0 ?
C12 C13 H13 . . 120.0 ?
C13 C14 C9 . . 120.0 ?
C13 C14 H14 . . 120.0 ?
C9 C14 H14 . . 120.0 ?
C16 C15 Sn1 . . 110.2(3) ?
C16 C15 H15A . . 109.6 ?
Sn1 C15 H15A . . 109.6 ?
C16 C15 H15B . . 109.6 ?
Sn1 C15 H15B . . 109.6 ?
H15A C15 H15B . . 108.1 ?
C17 C16 C21 . . 120.0 ?
C17 C16 C15 . . 120.1(4) ?
C21 C16 C15 . . 119.9(4) ?
C18 C17 C16 . . 120.0 ?
C18 C17 H17 . . 120.0 ?
C16 C17 H17 . . 120.0 ?
C17 C18 C19 . . 120.0 ?
C17 C18 H18 . . 120.0 ?
C19 C18 H18 . . 120.0 ?
C20 C19 C18 . . 120.0 ?
C20 C19 H19 . . 120.0 ?
C18 C19 H19 . . 120.0 ?
C19 C20 C21 . . 120.0 ?
C19 C20 H20 . . 120.0 ?
C21 C20 H20 . . 120.0 ?
C20 C21 C16 . . 120.0 ?
C20 C21 H21 . . 120.0 ?
C16 C21 H21 . . 120.0 ?
C23 C22 Sn2 . . 114.3(3) ?
C23 C22 H22A . . 108.7 ?
Sn2 C22 H22A . . 108.7 ?
C23 C22 H22B . . 108.7 ?
Sn2 C22 H22B . . 108.7 ?
H22A C22 H22B . . 107.6 ?
C24 C23 C28 . . 120.0 ?
C24 C23 C22 . . 120.0(3) ?
C28 C23 C22 . . 119.9(3) ?
C25 C24 C23 . . 120.0 ?
C25 C24 H24 . . 120.0 ?
C23 C24 H24 . . 120.0 ?
C24 C25 C26 . . 120.0 ?
C24 C25 H25 . . 120.0 ?
C26 C25 H25 . . 120.0 ?
C27 C26 C25 . . 120.0 ?
C27 C26 H26 . . 120.0 ?
C25 C26 H26 . . 120.0 ?
C26 C27 C28 . . 120.0 ?
C26 C27 H27 . . 120.0 ?
C28 C27 H27 . . 120.0 ?
C27 C28 C23 . . 120.0 ?
C27 C28 H28 . . 120.0 ?
C23 C28 H28 . . 120.0 ?
C30 C29 Sn2 . . 121.3(3) ?
C30 C29 H29A . . 107.0 ?
Sn2 C29 H29A . . 107.0 ?
C30 C29 H29B . . 107.0 ?
Sn2 C29 H29B . . 107.0 ?
H29A C29 H29B . . 106.7 ?
C31 C30 C35 . . 120.0 ?
C31 C30 C29 . . 118.8(3) ?
C35 C30 C29 . . 121.2(3) ?
C30 C31 C32 . . 120.0 ?
C30 C31 H31 . . 120.0 ?
C32 C31 H31 . . 120.0 ?
C31 C32 C33 . . 120.0 ?
C31 C32 H32 . . 120.0 ?
C33 C32 H32 . . 120.0 ?
C34 C33 C32 . . 120.0 ?
C34 C33 H33 . . 120.0 ?
C32 C33 H33 . . 120.0 ?
C33 C34 C35 . . 120.0 ?
C33 C34 H34 . . 120.0 ?
C35 C34 H34 . . 120.0 ?
C34 C35 C30 . . 120.0 ?
C34 C35 H35 . . 120.0 ?
C30 C35 H35 . . 120.0 ?
C37 C36 Sn2 . . 111.3(3) ?
C37 C36 H36A . . 109.4 ?
Sn2 C36 H36A . . 109.4 ?
C37 C36 H36B . . 109.4 ?
Sn2 C36 H36B . . 109.4 ?
H36A C36 H36B . . 108.0 ?
C38 C37 C42 . . 120.0 ?
C38 C37 C36 . . 119.6(4) ?
C42 C37 C36 . . 120.3(4) ?
C37 C38 C39 . . 120.0 ?
C37 C38 H38 . . 120.0 ?
C39 C38 H38 . . 120.0 ?
C38 C39 C40 . . 120.0 ?
C38 C39 H39 . . 120.0 ?
C40 C39 H39 . . 120.0 ?
C39 C40 C41 . . 120.0 ?
C39 C40 H40 . . 120.0 ?
C41 C40 H40 . . 120.0 ?
C42 C41 C40 . . 120.0 ?
C42 C41 H41 . . 120.0 ?
C40 C41 H41 . . 120.0 ?
C41 C42 C37 . . 120.0 ?
C41 C42 H42 . . 120.0 ?
C37 C42 H42 . . 120.0 ?
O1 C43 O2 . . 124.8(5) ?
O1 C43 C44 . . 117.9(5) ?
O2 C43 C44 . . 117.2(5) ?
C43 C44 S1 . . 116.9(4) ?
C43 C44 H44A . . 108.1 ?
S1 C44 H44A . . 108.1 ?
C43 C44 H44B . . 108.1 ?
S1 C44 H44B . . 108.1 ?
H44A C44 H44B . . 107.3 ?
N1 C45 S2 . . 125.0(5) ?
N1 C45 S1 . . 113.2(5) ?
S2 C45 S1 . . 121.9(3) ?
N1 C46 C47 . . 106.8(7) ?
N1 C46 H46A . . 110.4 ?
C47 C46 H46A . . 110.4 ?
N1 C46 H46B . . 110.4 ?
C47 C46 H46B . . 110.4 ?
H46A C46 H46B . . 108.6 ?
C48 C47 C46 . . 105.3(4) ?
C48 C47 H47A . . 110.7 ?
C46 C47 H47A . . 110.7 ?
C48 C47 H47B . . 110.7 ?
C46 C47 H47B . . 110.7 ?
H47A C47 H47B . . 108.8 ?
C49 C48 C47 . . 106.6(5) ?
C49 C48 H48A . . 110.4 ?
C47 C48 H48A . . 110.4 ?
C49 C48 H48B . . 110.4 ?
C47 C48 H48B . . 110.4 ?
H48A C48 H48B . . 108.6 ?
C48 C49 C50 . . 105.8(4) ?
C48 C49 H49A . . 110.6 ?
C50 C49 H49A . . 110.6 ?
C48 C49 H49B . . 110.6 ?
C50 C49 H49B . . 110.6 ?
H49A C49 H49B . . 108.7 ?
N1 C50 C49 . . 107.8(5) ?
N1 C50 H50A . . 110.1 ?
C49 C50 H50A . . 110.1 ?
N1 C50 H50B . . 110.1 ?
C49 C50 H50B . . 110.1 ?
H50A C50 H50B . . 108.5 ?
O3 C51 O4 . . 123.8(4) ?
O3 C51 C52 . . 119.3(5) ?
O4 C51 C52 . . 117.0(4) ?
C51 C52 S3 . . 115.8(4) ?
C51 C52 H52A . . 108.3 ?
S3 C52 H52A . . 108.3 ?
C51 C52 H52B . . 108.3 ?
S3 C52 H52B . . 108.3 ?
H52A C52 H52B . . 107.4 ?
N2 C53 S4 . . 125.4(6) ?
N2 C53 S3 . . 112.3(6) ?
S4 C53 S3 . . 122.3(4) ?
N2 C54 C55 . . 105.6(7) ?
N2 C54 H54A . . 110.6 ?
C55 C54 H54A . . 110.6 ?
N2 C54 H54B . . 110.6 ?
C55 C54 H54B . . 110.6 ?
H54A C54 H54B . . 108.8 ?
C54 C55 C56 . . 105.3(4) ?
C54 C55 H55A . . 110.7 ?
C56 C55 H55A . . 110.7 ?
C54 C55 H55B . . 110.7 ?
C56 C55 H55B . . 110.7 ?
H55A C55 H55B . . 108.8 ?
C55 C56 C57 . . 105.3(4) ?
C55 C56 H56A . . 110.7 ?
C57 C56 H56A . . 110.7 ?
C55 C56 H56B . . 110.7 ?
C57 C56 H56B . . 110.7 ?
H56A C56 H56B . . 108.8 ?
C58 C57 C56 . . 104.8(4) ?
C58 C57 H57A . . 110.8 ?
C56 C57 H57A . . 110.8 ?
C58 C57 H57B . . 110.8 ?
C56 C57 H57B . . 110.8 ?
H57A C57 H57B . . 108.9 ?
N2 C58 C57 . . 107.0(7) ?
N2 C58 H58A . . 110.3 ?
C57 C58 H58A . . 110.3 ?
N2 C58 H58B . . 110.3 ?
C57 C58 H58B . . 110.3 ?
H58A C58 H58B . . 108.6 ?

loop_
_geom_bond_atom_site_label_1
_geom_bond_atom_site_label_2
_geom_bond_site_symmetry_2
_geom_bond_distance
_geom_bond_publ_flag
Sn1 C1 . 2.146(5) yes
Sn1 C8 . 2.153(5) yes
Sn1 C15 . 2.152(5) yes
Sn1 O1 . 2.268(3) yes
Sn1 O4 1_655 2.276(3) yes
Sn2 C22 . 2.144(5) yes
Sn2 C29 . 2.146(5) yes
Sn2 C36 . 2.143(5) yes
Sn2 O2 . 2.272(3) yes
Sn2 O3 . 2.277(4) yes
S1 C45 . 1.757(6) ?
S1 C44 . 1.784(7) ?
S2 C45 . 1.651(6) ?
S3 C53 . 1.748(7) ?
S3 C52 . 1.787(6) ?
S4 C53 . 1.668(8) ?
O1 C43 . 1.239(6) ?
O2 C43 . 1.270(6) ?
O3 C51 . 1.236(6) ?
O4 C51 . 1.268(6) ?
O4 Sn1 1_455 2.276(3) ?
N1 C45 . 1.344(6) ?
N1 C46 . 1.451(7) ?
N1 C50 . 1.471(7) ?
N2 C53 . 1.322(7) ?
N2 C54 . 1.445(8) ?
N2 C58 . 1.462(8) ?
C1 C2 . 1.505(7) ?
C1 H1A . 0.9700 ?
C1 H1B . 0.9700 ?
C2 C3 . 1.3900 ?
C2 C7 . 1.3900 ?
C3 C4 . 1.3900 ?
C3 H3 . 0.9300 ?
C4 C5 . 1.3900 ?
C4 H4 . 0.9300 ?
C5 C6 . 1.3900 ?
C5 H5 . 0.9300 ?
C6 C7 . 1.3900 ?
C6 H6 . 0.9300 ?
C7 H7 . 0.9300 ?
C8 C9 . 1.493(6) ?
C8 H8A . 0.9700 ?
C8 H8B . 0.9700 ?
C9 C10 . 1.3900 ?
C9 C14 . 1.3900 ?
C10 C11 . 1.3900 ?
C10 H10 . 0.9300 ?
C11 C12 . 1.3900 ?
C11 H11 . 0.9300 ?
C12 C13 . 1.3900 ?
C12 H12 . 0.9300 ?
C13 C14 . 1.3900 ?
C13 H13 . 0.9300 ?
C14 H14 . 0.9300 ?
C15 C16 . 1.491(6) ?
C15 H15A . 0.9700 ?
C15 H15B . 0.9700 ?
C16 C17 . 1.3900 ?
C16 C21 . 1.3900 ?
C17 C18 . 1.3900 ?
C17 H17 . 0.9300 ?
C18 C19 . 1.3900 ?
C18 H18 . 0.9300 ?
C19 C20 . 1.3900 ?
C19 H19 . 0.9300 ?
C20 C21 . 1.3900 ?
C20 H20 . 0.9300 ?
C21 H21 . 0.9300 ?
C22 C23 . 1.498(7) ?
C22 H22A . 0.9700 ?
C22 H22B . 0.9700 ?
C23 C24 . 1.3900 ?
C23 C28 . 1.3900 ?
C24 C25 . 1.3900 ?
C24 H24 . 0.9300 ?
C25 C26 . 1.3900 ?
C25 H25 . 0.9300 ?
C26 C27 . 1.3900 ?
C26 H26 . 0.9300 ?
C27 C28 . 1.3900 ?
C27 H27 . 0.9300 ?
C28 H28 . 0.9300 ?
C29 C30 . 1.499(6) ?
C29 H29A . 0.9700 ?
C29 H29B . 0.9700 ?
C30 C31 . 1.3900 ?
C30 C35 . 1.3900 ?
C31 C32 . 1.3900 ?
C31 H31 . 0.9300 ?
C32 C33 . 1.3900 ?
C32 H32 . 0.9300 ?
C33 C34 . 1.3900 ?
C33 H33 . 0.9300 ?
C34 C35 . 1.3900 ?
C34 H34 . 0.9300 ?
C35 H35 . 0.9300 ?
C36 C37 . 1.507(6) ?
C36 H36A . 0.9700 ?
C36 H36B . 0.9700 ?
C37 C38 . 1.3900 ?
C37 C42 . 1.3900 ?
C38 C39 . 1.3900 ?
C38 H38 . 0.9300 ?
C39 C40 . 1.3900 ?
C39 H39 . 0.9300 ?
C40 C41 . 1.3900 ?
C40 H40 . 0.9300 ?
C41 C42 . 1.3900 ?
C41 H41 . 0.9300 ?
C42 H42 . 0.9300 ?
C43 C44 . 1.505(7) ?
C44 H44A . 0.9700 ?
C44 H44B . 0.9700 ?
C46 C47 . 1.501(5) ?
C46 H46A . 0.9700 ?
C46 H46B . 0.9700 ?
C47 C48 . 1.484(5) ?
C47 H47A . 0.9700 ?
C47 H47B . 0.9700 ?
C48 C49 . 1.479(5) ?
C48 H48A . 0.9700 ?
C48 H48B . 0.9700 ?
C49 C50 . 1.490(5) ?
C49 H49A . 0.9700 ?
C49 H49B . 0.9700 ?
C50 H50A . 0.9700 ?
C50 H50B . 0.9700 ?
C51 C52 . 1.496(7) ?
C52 H52A . 0.9700 ?
C52 H52B . 0.9700 ?
C54 C55 . 1.491(5) ?
C54 H54A . 0.9700 ?
C54 H54B . 0.9700 ?
C55 C56 . 1.491(5) ?
C55 H55A . 0.9700 ?
C55 H55B . 0.9700 ?
C56 C57 . 1.493(5) ?
C56 H56A . 0.9700 ?
C56 H56B . 0.9700 ?
C57 C58 . 1.483(5) ?
C57 H57A . 0.9700 ?
C57 H57B . 0.9700 ?
C58 H58A . 0.9700 ?
C58 H58B . 0.9700 ?

loop_
_geom_torsion_atom_site_label_1
_geom_torsion_atom_site_label_2
_geom_torsion_atom_site_label_3
_geom_torsion_atom_site_label_4
_geom_torsion_site_symmetry_1
_geom_torsion_site_symmetry_2
_geom_torsion_site_symmetry_3
_geom_torsion_site_symmetry_4
_geom_torsion
_geom_torsion_publ_flag
C1 Sn1 O1 C43 . . . . 178.3(5) ?
C15 Sn1 O1 C43 . . . . -67.5(5) ?
C8 Sn1 O1 C43 . . . . 60.0(5) ?
C36 Sn2 O2 C43 . . . . 66.6(5) ?
C22 Sn2 O2 C43 . . . . -177.8(5) ?
C29 Sn2 O2 C43 . . . . -62.5(5) ?
C36 Sn2 O3 C51 . . . . -69.4(5) ?
C22 Sn2 O3 C51 . . . . 174.9(5) ?
C29 Sn2 O3 C51 . . . . 59.2(5) ?
C15 Sn1 C1 C2 . . . . -177.2(3) ?
C8 Sn1 C1 C2 . . . . -5.2(5) ?
O1 Sn1 C1 C2 . . . . -89.8(4) ?
O4 Sn1 C1 C2 1_655 . . . 91.0(4) ?
Sn1 C1 C2 C3 . . . . -108.5(4) ?
Sn1 C1 C2 C7 . . . . 70.4(4) ?
C1 C2 C3 C4 . . . . 178.9(4) ?
C1 C2 C7 C6 . . . . -178.9(4) ?
C1 Sn1 C8 C9 . . . . 78.6(5) ?
C15 Sn1 C8 C9 . . . . -110.6(4) ?
O1 Sn1 C8 C9 . . . . 162.6(4) ?
O4 Sn1 C8 C9 1_655 . . . -12.7(4) ?
Sn1 C8 C9 C10 . . . . -66.2(5) ?
Sn1 C8 C9 C14 . . . . 113.8(4) ?
C8 C9 C10 C11 . . . . 180.0(4) ?
C8 C9 C14 C13 . . . . -180.0(4) ?
C1 Sn1 C15 C16 . . . . -11.3(4) ?
C8 Sn1 C15 C16 . . . . 177.6(3) ?
O1 Sn1 C15 C16 . . . . -96.7(4) ?
O4 Sn1 C15 C16 1_655 . . . 77.7(4) ?
Sn1 C15 C16 C17 . . . . 71.6(4) ?
Sn1 C15 C16 C21 . . . . -107.2(3) ?
C15 C16 C17 C18 . . . . -178.7(4) ?
C15 C16 C21 C20 . . . . 178.7(4) ?
C36 Sn2 C22 C23 . . . . -178.0(4) ?
C29 Sn2 C22 C23 . . . . -6.9(5) ?
O2 Sn2 C22 C23 . . . . 90.8(4) ?
O3 Sn2 C22 C23 . . . . -90.4(4) ?
Sn2 C22 C23 C24 . . . . -110.2(4) ?
Sn2 C22 C23 C28 . . . . 65.8(5) ?
C22 C23 C24 C25 . . . . 175.9(4) ?
C36 Sn2 C29 C30 . . . . -107.8(4) ?
C22 Sn2 C29 C30 . . . . 82.4(5) ?
O2 Sn2 C29 C30 . . . . -10.1(4) ?
O3 Sn2 C29 C30 . . . . 165.5(4) ?
Sn2 C29 C30 C31 . . . . 121.0(3) ?
Sn2 C29 C30 C35 . . . . -57.1(5) ?
C29 C30 C31 C32 . . . . -178.1(4) ?
C29 C30 C35 C34 . . . . 178.1(4) ?
C22 Sn2 C36 C37 . . . . -9.6(5) ?
C29 Sn2 C36 C37 . . . . -179.3(3) ?
O2 Sn2 C36 C37 . . . . 80.2(4) ?
O3 Sn2 C36 C37 . . . . -94.4(4) ?
Sn2 C36 C37 C38 . . . . 74.1(4) ?
Sn2 C36 C37 C42 . . . . -103.4(4) ?
C36 C37 C38 C39 . . . . -177.6(4) ?
C36 C37 C42 C41 . . . . 177.5(4) ?
Sn1 O1 C43 O2 . . . . 3.2(8) ?
Sn1 O1 C43 C44 . . . . 179.3(4) ?
Sn2 O2 C43 O1 . . . . -178.1(4) ?
Sn2 O2 C43 C44 . . . . 5.8(8) ?
O1 C43 C44 S1 . . . . 6.2(8) ?
O2 C43 C44 S1 . . . . -177.4(4) ?
C45 S1 C44 C43 . . . . 81.4(5) ?
C46 N1 C45 S2 . . . . 172.9(6) ?
C50 N1 C45 S2 . . . . 11.4(8) ?
C46 N1 C45 S1 . . . . -8.0(8) ?
C50 N1 C45 S1 . . . . -169.5(4) ?
C44 S1 C45 N1 . . . . -175.5(4) ?
C44 S1 C45 S2 . . . . 3.7(5) ?
C45 N1 C46 C47 . . . . -100.7(7) ?
C50 N1 C46 C47 . . . . 62.3(8) ?
N1 C46 C47 C48 . . . . -65.1(8) ?
C46 C47 C48 C49 . . . . 69.7(8) ?
C47 C48 C49 C50 . . . . -68.5(7) ?
C45 N1 C50 C49 . . . . 102.6(7) ?
C46 N1 C50 C49 . . . . -61.5(7) ?
C48 C49 C50 N1 . . . . 62.7(7) ?
Sn2 O3 C51 O4 . . . . 4.9(7) ?
Sn2 O3 C51 C52 . . . . -175.9(4) ?
Sn1 O4 C51 O3 1_455 . . . -176.3(4) ?
Sn1 O4 C51 C52 1_455 . . . 4.5(8) ?
O3 C51 C52 S3 . . . . -4.3(8) ?
O4 C51 C52 S3 . . . . 175.0(4) ?
C53 S3 C52 C51 . . . . 99.4(6) ?
C54 N2 C53 S4 . . . . -176.5(8) ?
C58 N2 C53 S4 . . . . 4.0(16) ?
C54 N2 C53 S3 . . . . 4.6(14) ?
C58 N2 C53 S3 . . . . -174.9(8) ?
C52 S3 C53 N2 . . . . 178.2(7) ?
C52 S3 C53 S4 . . . . -0.8(7) ?
C53 N2 C54 C55 . . . . 115.4(11) ?
C58 N2 C54 C55 . . . . -65.0(10) ?
N2 C54 C55 C56 . . . . 66.8(8) ?
C54 C55 C56 C57 . . . . -70.3(9) ?
C55 C56 C57 C58 . . . . 69.0(8) ?
C53 N2 C58 C57 . . . . -115.4(10) ?
C54 N2 C58 C57 . . . . 65.0(11) ?
C56 C57 C58 N2 . . . . -65.2(10) ?
